data_2238885
loop_
_publ_author_name
'Butcher, Ray J.'
'Brewer, Greg'
'Burton, Aaron S.'
'Dworkin, Jason P.'

_publ_section_title
;
 Isovaline monohydrate
;
_journal_coeditor_code JJ2178
_journal_issue 12
_journal_name_full 'Acta Crystallographica Section E'
_journal_page_first o1829
_journal_page_last o1830
_journal_paper_doi 10.1107/S1600536813031620
_journal_volume 69
_journal_year 2013
_chemical_formula_iupac 'C5 H11 N O2, H2 O'
_chemical_formula_moiety 'C5 H11 N O2, H2 O'
_chemical_formula_sum 'C5 H13 N O3'
_chemical_formula_weight 135.16
_chemical_name_common
;
Isovaline monohydrate
;
_chemical_name_systematic
;
2-Azaniumyl-2-methylbutanoate monohydrate
;
_space_group_IT_number 19
_symmetry_cell_setting orthorhombic
_symmetry_space_group_name_Hall 'P 2ac 2ab'
_symmetry_space_group_name_H-M 'P 21 21 21'
_atom_sites_solution_hydrogens geom
_atom_sites_solution_primary direct
_atom_sites_solution_secondary difmap
_audit_creation_method SHELXL-97
_cell_angle_alpha 90.00
_cell_angle_beta 90.00
_cell_angle_gamma 90.00
_cell_formula_units_Z 4
_cell_length_a 5.9089(5)
_cell_length_b 10.4444(10)
_cell_length_c 11.9274(11)
_cell_measurement_reflns_used 679
_cell_measurement_temperature 123(2)
_cell_measurement_theta_max 75.2867
_cell_measurement_theta_min 3.6985
_cell_volume 736.10(12)
_computing_cell_refinement
;
CrysAlis PRO (Agilent, 2012)
;
_computing_data_collection
;
CrysAlis PRO (Agilent, 2012)
;
_computing_data_reduction
;
CrysAlis PRO (Agilent, 2012)
;
_computing_molecular_graphics 'SHELXTL (Sheldrick, 2008)'
_computing_publication_material 'SHELXTL (Sheldrick, 2008)'
_computing_structure_refinement 'SHELXL97 (Sheldrick, 2008)'
_computing_structure_solution 'SHELXS97 (Sheldrick, 2008)'
_diffrn_ambient_temperature 123(2)
_diffrn_detector_area_resol_mean 10.5081
_diffrn_measured_fraction_theta_full 0.999
_diffrn_measured_fraction_theta_max 0.971
_diffrn_measurement_device_type 'Agilent Xcalibur (Ruby, Gemini)'
_diffrn_measurement_method '\w scans'
_diffrn_radiation_monochromator graphite
_diffrn_radiation_source 'Enhance (Cu) X-ray Source'
_diffrn_radiation_type CuK\a
_diffrn_radiation_wavelength 1.54184
_diffrn_reflns_av_R_equivalents 0.0716
_diffrn_reflns_av_sigmaI/netI 0.0420
_diffrn_reflns_limit_h_max 4
_diffrn_reflns_limit_h_min -7
_diffrn_reflns_limit_k_max 8
_diffrn_reflns_limit_k_min -12
_diffrn_reflns_limit_l_max 14
_diffrn_reflns_limit_l_min -14
_diffrn_reflns_number 1662
_diffrn_reflns_theta_full 67.50
_diffrn_reflns_theta_max 75.42
_diffrn_reflns_theta_min 5.63
_exptl_absorpt_coefficient_mu 0.838
_exptl_absorpt_correction_T_max 1.00000
_exptl_absorpt_correction_T_min 0.38331
_exptl_absorpt_correction_type multi-scan
_exptl_absorpt_process_details
;
(CrysAlis PRO; Agilent, 2012)
;
_exptl_crystal_colour colorless
_exptl_crystal_density_diffrn 1.220
_exptl_crystal_density_method 'not measured'
_exptl_crystal_description needle
_exptl_crystal_F_000 296
_exptl_crystal_size_max 0.48
_exptl_crystal_size_mid 0.08
_exptl_crystal_size_min 0.06
_refine_diff_density_max 0.371
_refine_diff_density_min -0.272
_refine_ls_extinction_method none
_refine_ls_goodness_of_fit_ref 1.109
_refine_ls_hydrogen_treatment mixed
_refine_ls_matrix_type full
_refine_ls_number_parameters 91
_refine_ls_number_reflns 1204
_refine_ls_number_restraints 3
_refine_ls_restrained_S_all 1.108
_refine_ls_R_factor_all 0.0640
_refine_ls_R_factor_gt 0.0564
_refine_ls_shift/su_max 0.000
_refine_ls_shift/su_mean 0.000
_refine_ls_structure_factor_coef Fsqd
_refine_ls_weighting_details 'calc w=1/[\s^2^(Fo^2^)+(0.0930P)^2^+0.2964P] where P=(Fo^2^+2Fc^2^)/3'
_refine_ls_weighting_scheme calc
_refine_ls_wR_factor_gt 0.1565
_refine_ls_wR_factor_ref 0.1624
_reflns_number_gt 1072
_reflns_number_total 1204
_reflns_threshold_expression I>2sigma(I)
_cod_data_source_file jj2178.cif
_cod_data_source_block I
_cod_database_code 2238885

loop_
_symmetry_equiv_pos_as_xyz
'x, y, z'
'-x+1/2, -y, z+1/2'
'x+1/2, -y+1/2, -z'
'-x, y+1/2, -z+1/2'

loop_
_atom_site_type_symbol
_atom_site_label
_atom_site_fract_x
_atom_site_fract_y
_atom_site_fract_z
_atom_site_U_iso_or_equiv
_atom_site_adp_type
_atom_site_calc_flag
_atom_site_refinement_flags
_atom_site_occupancy
_atom_site_symmetry_multiplicity
O O1 0.0058(4) 0.37096(19) 0.50201(18) 0.0316(5) Uani d . 1 1
O O2 -0.1536(4) 0.4257(3) 0.33811(19) 0.0385(6) Uani d . 1 1
O O1W 0.6455(4) 0.4874(3) 0.6172(2) 0.0467(7) Uani d D 1 1
H H1W1 0.776(5) 0.465(5) 0.601(3) 0.070 Uiso d D 1 1
H H1W2 0.661(8) 0.517(5) 0.682(2) 0.070 Uiso d D 1 1
N N1 0.4267(4) 0.3850(2) 0.4302(2) 0.0297(6) Uani d . 1 1
H H1A 0.5663 0.3957 0.3994 0.045 Uiso calc R 1 1
H H1B 0.4074 0.3014 0.4493 0.045 Uiso calc R 1 1
H H1C 0.4141 0.4348 0.4925 0.045 Uiso calc R 1 1
C C1 0.0133(6) 0.4049(2) 0.4006(3) 0.0302(6) Uani d . 1 1
C C2 0.2504(5) 0.4229(3) 0.3472(2) 0.0294(6) Uani d . 1 1
C C3 0.2766(6) 0.3382(3) 0.2440(3) 0.0367(7) Uani d . 1 1
H H3A 0.2503 0.2486 0.2648 0.055 Uiso calc R 1 1
H H3B 0.4301 0.3474 0.2139 0.055 Uiso calc R 1 1
H H3C 0.1664 0.3640 0.1869 0.055 Uiso calc R 1 1
C C4 0.2832(6) 0.5657(3) 0.3178(3) 0.0344(7) Uani d . 1 1
H H4A 0.4384 0.5779 0.2885 0.041 Uiso calc R 1 1
H H4B 0.1762 0.5888 0.2572 0.041 Uiso calc R 1 1
C C5 0.2477(7) 0.6556(3) 0.4151(3) 0.0451(9) Uani d . 1 1
H H5A 0.2565 0.7442 0.3886 0.068 Uiso calc R 1 1
H H5B 0.3650 0.6408 0.4716 0.068 Uiso calc R 1 1
H H5C 0.0984 0.6401 0.4482 0.068 Uiso calc R 1 1

loop_
_atom_site_aniso_label
_atom_site_aniso_U_11
_atom_site_aniso_U_22
_atom_site_aniso_U_33
_atom_site_aniso_U_12
_atom_site_aniso_U_13
_atom_site_aniso_U_23
O1 0.0326(11) 0.0293(9) 0.0329(10) 0.0009(8) 0.0031(9) 0.0061(9)
O2 0.0268(11) 0.0510(13) 0.0376(11) 0.0010(11) 0.0007(9) 0.0110(11)
O1W 0.0379(13) 0.0627(17) 0.0396(13) 0.0087(13) -0.0008(11) -0.0148(12)
N1 0.0268(12) 0.0270(11) 0.0352(14) -0.0004(9) 0.0016(11) 0.0015(11)
C1 0.0324(15) 0.0214(12) 0.0367(15) -0.0017(11) 0.0027(12) 0.0020(11)
C2 0.0279(15) 0.0275(13) 0.0328(14) -0.0009(12) 0.0009(11) 0.0051(13)
C3 0.0371(18) 0.0392(16) 0.0338(16) 0.0040(15) -0.0005(13) 0.0010(14)
C4 0.0320(15) 0.0317(15) 0.0394(15) -0.0038(13) -0.0001(13) 0.0085(14)
C5 0.055(2) 0.0260(14) 0.054(2) -0.0030(14) 0.0026(18) 0.0020(15)

loop_
_atom_type_symbol
_atom_type_description
_atom_type_scat_dispersion_real
_atom_type_scat_dispersion_imag
_atom_type_scat_source
C C 0.0181 0.0091 'International Tables Vol C Tables 4.2.6.8 and 6.1.1.4'
H H 0.0000 0.0000 'International Tables Vol C Tables 4.2.6.8 and 6.1.1.4'
N N 0.0311 0.0180 'International Tables Vol C Tables 4.2.6.8 and 6.1.1.4'
O O 0.0492 0.0322 'International Tables Vol C Tables 4.2.6.8 and 6.1.1.4'

loop_
_geom_angle_atom_site_label_1
_geom_angle_atom_site_label_2
_geom_angle_atom_site_label_3
_geom_angle
H1W1 O1W H1W2 102(3)
C2 N1 H1A 109.5
C2 N1 H1B 109.5
H1A N1 H1B 109.5
C2 N1 H1C 109.5
H1A N1 H1C 109.5
H1B N1 H1C 109.5
O2 C1 O1 126.2(3)
O2 C1 C2 116.4(3)
O1 C1 C2 117.4(3)
N1 C2 C3 108.1(3)
N1 C2 C4 108.6(3)
C3 C2 C4 111.3(3)
N1 C2 C1 109.1(2)
C3 C2 C1 110.7(3)
C4 C2 C1 108.9(2)
C2 C3 H3A 109.5
C2 C3 H3B 109.5
H3A C3 H3B 109.5
C2 C3 H3C 109.5
H3A C3 H3C 109.5
H3B C3 H3C 109.5
C5 C4 C2 114.2(3)
C5 C4 H4A 108.7
C2 C4 H4A 108.7
C5 C4 H4B 108.7
C2 C4 H4B 108.7
H4A C4 H4B 107.6
C4 C5 H5A 109.5
C4 C5 H5B 109.5
H5A C5 H5B 109.5
C4 C5 H5C 109.5
H5A C5 H5C 109.5
H5B C5 H5C 109.5

loop_
_geom_bond_atom_site_label_1
_geom_bond_atom_site_label_2
_geom_bond_distance
O1 C1 1.261(4)
O2 C1 1.255(4)
O1W H1W1 0.830(19)
O1W H1W2 0.832(19)
N1 C2 1.490(4)
N1 H1A 0.9100
N1 H1B 0.9100
N1 H1C 0.9100
C1 C2 1.550(4)
C2 C3 1.524(4)
C2 C4 1.545(4)
C3 H3A 0.9800
C3 H3B 0.9800
C3 H3C 0.9800
C4 C5 1.507(5)
C4 H4A 0.9900
C4 H4B 0.9900
C5 H5A 0.9800
C5 H5B 0.9800
C5 H5C 0.9800

loop_
_geom_hbond_atom_site_label_D
_geom_hbond_atom_site_label_H
_geom_hbond_atom_site_label_A
_geom_hbond_site_symmetry_A
_geom_hbond_distance_DH
_geom_hbond_distance_HA
_geom_hbond_distance_DA
_geom_hbond_angle_DHA
O1W H1W1 O1 1_655 0.830(19) 2.05(2) 2.811(3) 152(4)
O1W H1W2 O2 2_565 0.832(19) 1.962(19) 2.787(3) 171(5)
N1 H1A O2 1_655 0.91 1.84 2.745(3) 177.3
N1 H1C O1W . 0.91 2.09 2.792(4) 132.6
N1 H1B O1 3_556 0.91 1.98 2.832(3) 155.5

loop_
_geom_torsion_atom_site_label_1
_geom_torsion_atom_site_label_2
_geom_torsion_atom_site_label_3
_geom_torsion_atom_site_label_4
_geom_torsion
O2 C1 C2 N1 -175.8(3)
O1 C1 C2 N1 4.2(4)
O2 C1 C2 C3 -57.0(3)
O1 C1 C2 C3 123.0(3)
O2 C1 C2 C4 65.8(3)
O1 C1 C2 C4 -114.2(3)
N1 C2 C4 C5 -64.0(3)
C3 C2 C4 C5 177.0(3)
C1 C2 C4 C5 54.7(4)
